data_7155979
loop_
_publ_author_name
'Alhifthi, Amani'
'Harris, Benjamin L.'
'Goerigk, Lars'
'White, Jonathan'
'Williams, Spencer J.'

_publ_section_title
;
 Structure-reactivity correlations of the abnormal Beckmann reaction of
 dihydrolevoglucosenone oxime
;
_journal_name_full 'Organic &amp; Biomolecular Chemistry'
_journal_paper_doi 10.1039/C7OB02499A
_journal_year 2017
_chemical_absolute_configuration rmad
_chemical_formula_sum 'C6 H9 N O3'
_chemical_formula_weight 143.14
_space_group_crystal_system orthorhombic
_space_group_IT_number 19
_space_group_name_Hall 'P 2ac 2ab'
_space_group_name_H-M_alt 'P 21 21 21'
_symmetry_space_group_name_Hall 'P 2ac 2ab'
_symmetry_space_group_name_H-M 'P 21 21 21'
_atom_sites_solution_hydrogens mixed
_audit_creation_method SHELXL-2016/6
_audit_update_record
;
2017-10-06 deposited with the CCDC.
2017-11-14 downloaded from the CCDC.
;
_cell_angle_alpha 90
_cell_angle_beta 90
_cell_angle_gamma 90
_cell_formula_units_Z 8
_cell_length_a 8.5061(2)
_cell_length_b 15.9215(4)
_cell_length_c 9.6417(2)
_cell_measurement_reflns_used 7360
_cell_measurement_temperature 130.00(10)
_cell_measurement_theta_max 36.0330
_cell_measurement_theta_min 4.2360
_cell_volume 1305.77(5)
_computing_cell_refinement 'CrysAlisPro 1.171.38.43 (Rigaku OD, 2015)'
_computing_data_collection 'CrysAlisPro 1.171.38.43 (Rigaku OD, 2015)'
_computing_data_reduction 'CrysAlisPro 1.171.38.43 (Rigaku OD, 2015)'
_computing_structure_refinement 'SHELXL-2016/6 (Sheldrick, 2016)'
_diffrn_ambient_environment N~2~
_diffrn_ambient_temperature 130.00(10)
_diffrn_detector 'CCD plate'
_diffrn_detector_area_resol_mean 10.2273
_diffrn_detector_type Atlas
_diffrn_measured_fraction_theta_full 0.996
_diffrn_measured_fraction_theta_max 0.961
_diffrn_measurement_device 'four-circle diffractometer'
_diffrn_measurement_device_type 'SuperNova, Dual, Cu at zero, Atlas'
_diffrn_measurement_method '\w scans'
_diffrn_radiation_monochromator mirror
_diffrn_radiation_probe x-ray
_diffrn_radiation_type 'Mo K\a'
_diffrn_radiation_wavelength 0.71073
_diffrn_reflns_av_R_equivalents 0.0213
_diffrn_reflns_av_unetI/netI 0.0264
_diffrn_reflns_Laue_measured_fraction_full 0.996
_diffrn_reflns_Laue_measured_fraction_max 0.961
_diffrn_reflns_limit_h_max 14
_diffrn_reflns_limit_h_min -13
_diffrn_reflns_limit_k_max 25
_diffrn_reflns_limit_k_min -20
_diffrn_reflns_limit_l_max 14
_diffrn_reflns_limit_l_min -15
_diffrn_reflns_number 16434
_diffrn_reflns_point_group_measured_fraction_full 0.997
_diffrn_reflns_point_group_measured_fraction_max 0.947
_diffrn_reflns_theta_full 25.242
_diffrn_reflns_theta_max 36.494
_diffrn_reflns_theta_min 3.194
_diffrn_source 'micro-focus sealed X-ray tube'
_diffrn_source_type 'SuperNova (Mo) X-ray Source'
_exptl_absorpt_coefficient_mu 0.117
_exptl_absorpt_correction_T_max 1.00000
_exptl_absorpt_correction_T_min 0.51711
_exptl_absorpt_correction_type multi-scan
_exptl_absorpt_process_details
;
CrysAlisPro 1.171.38.43 (Rigaku Oxford Diffraction, 2015)
Empirical absorption correction using spherical harmonics,
 implemented in SCALE3 ABSPACK scaling algorithm.
;
_exptl_crystal_colour 'clear colourless'
_exptl_crystal_density_diffrn 1.456
_exptl_crystal_description block
_exptl_crystal_F_000 608
_exptl_crystal_size_max 0.611
_exptl_crystal_size_mid 0.475
_exptl_crystal_size_min 0.401
_refine_diff_density_max 0.356
_refine_diff_density_min -0.223
_refine_diff_density_rms 0.047
_refine_ls_abs_structure_details
;
 Flack x determined using 2245 quotients [(I+)-(I-)]/[(I+)+(I-)]
 (Parsons, Flack and Wagner, Acta Cryst. B69 (2013) 249-259).
;
_refine_ls_abs_structure_Flack 0.1(2)
_refine_ls_extinction_method none
_refine_ls_goodness_of_fit_ref 1.081
_refine_ls_hydrogen_treatment mixed
_refine_ls_matrix_type full
_refine_ls_number_parameters 189
_refine_ls_number_reflns 6071
_refine_ls_number_restraints 0
_refine_ls_restrained_S_all 1.081
_refine_ls_R_factor_all 0.0404
_refine_ls_R_factor_gt 0.0360
_refine_ls_shift/su_max 0.000
_refine_ls_shift/su_mean 0.000
_refine_ls_structure_factor_coef Fsqd
_refine_ls_weighting_details 'w=1/[\s^2^(Fo^2^)+(0.0504P)^2^+0.1315P] where P=(Fo^2^+2Fc^2^)/3'
_refine_ls_weighting_scheme calc
_refine_ls_wR_factor_gt 0.0952
_refine_ls_wR_factor_ref 0.0977
_reflns_Friedel_coverage 0.755
_reflns_Friedel_fraction_full 0.999
_reflns_Friedel_fraction_max 0.929
_reflns_number_gt 5610
_reflns_number_total 6071
_reflns_threshold_expression 'I > 2\s(I)'
_cod_data_source_file c7ob02499a2.cif
_cod_data_source_block cmpd1
_cod_database_code 7155979
_shelx_shelxl_version_number 2016/6
_chemical_oxdiff_usercomment 'S Williams/ Amani, ID AM-1-15'
_shelx_space_group_comment
;
The symmetry employed for this shelxl refinement is uniquely defined
by the following loop, which should always be used as a source of
symmetry information in preference to the above space-group names.
They are only intended as comments.
;
_oxdiff_exptl_absorpt_empirical_full_min 0.608
_oxdiff_exptl_absorpt_empirical_full_max 1.855
_oxdiff_exptl_absorpt_empirical_details
;
Empirical correction (ABSPACK) includes:
- Absorption correction using spherical harmonics
- Frame scaling
;

loop_
_space_group_symop_operation_xyz
'x, y, z'
'-x+1/2, -y, z+1/2'
'-x, y+1/2, -z+1/2'
'x+1/2, -y+1/2, -z'

loop_
_atom_site_label
_atom_site_type_symbol
_atom_site_fract_x
_atom_site_fract_y
_atom_site_fract_z
_atom_site_U_iso_or_equiv
_atom_site_adp_type
_atom_site_occupancy
_atom_site_site_symmetry_order
_atom_site_calc_flag
_atom_site_refinement_flags_posn
_atom_site_refinement_flags_adp
C1 C 0.17980(15) 0.35670(8) 0.35748(13) 0.0200(2) Uani 1 1 d . .
H1 H 0.262666 0.363258 0.284713 0.024 Uiso 1 1 calc R U
C1A C 0.83547(14) 0.62450(7) 0.59157(12) 0.01694(19) Uani 1 1 d . .
H1A H 0.769469 0.605146 0.671225 0.020 Uiso 1 1 calc R U
C2 C 0.21592(13) 0.41006(7) 0.48214(12) 0.01609(18) Uani 1 1 d . .
C2A C 0.78435(14) 0.58317(7) 0.45882(12) 0.01641(19) Uani 1 1 d . .
C3 C 0.10045(14) 0.40406(8) 0.59940(13) 0.0202(2) Uani 1 1 d . .
H3A H 0.011449 0.442742 0.582156 0.024 Uiso 1 1 calc R U
H3B H 0.152084 0.421244 0.686940 0.024 Uiso 1 1 calc R U
C3A C 0.88198(15) 0.60013(9) 0.33217(13) 0.0218(2) Uani 1 1 d . .
H3A1 H 0.840142 0.650051 0.283329 0.026 Uiso 1 1 calc R U
H3A2 H 0.875026 0.551587 0.268306 0.026 Uiso 1 1 calc R U
C4 C 0.03834(15) 0.31362(9) 0.61368(14) 0.0217(2) Uani 1 1 d . .
H4A H 0.112748 0.280274 0.670266 0.026 Uiso 1 1 calc R U
H4B H -0.064109 0.314485 0.662379 0.026 Uiso 1 1 calc R U
C4A C 1.05494(14) 0.61545(8) 0.37099(14) 0.0206(2) Uani 1 1 d . .
H4A1 H 1.111201 0.561038 0.373302 0.025 Uiso 1 1 calc R U
H4A2 H 1.104756 0.650886 0.298967 0.025 Uiso 1 1 calc R U
C5 C 0.01837(15) 0.27224(8) 0.47290(14) 0.0207(2) Uani 1 1 d . .
H5 H -0.023696 0.213898 0.482784 0.025 Uiso 1 1 calc R U
C5A C 1.07099(14) 0.65822(8) 0.51085(13) 0.0202(2) Uani 1 1 d . .
H5A H 1.184167 0.667626 0.534224 0.024 Uiso 1 1 calc R U
C6 C -0.08276(15) 0.32382(9) 0.37363(14) 0.0216(2) Uani 1 1 d . .
H6A H -0.137852 0.287056 0.306583 0.026 Uiso 1 1 calc R U
H6B H -0.161575 0.357366 0.425014 0.026 Uiso 1 1 calc R U
C6A C 0.97772(17) 0.74013(8) 0.52280(14) 0.0228(2) Uani 1 1 d . .
H6A1 H 1.029502 0.779649 0.587591 0.027 Uiso 1 1 calc R U
H6A2 H 0.966536 0.767554 0.431179 0.027 Uiso 1 1 calc R U
N1 N 0.34079(12) 0.45449(7) 0.47578(11) 0.01829(17) Uani 1 1 d . .
N1A N 0.65783(12) 0.53982(7) 0.46555(11) 0.01865(18) Uani 1 1 d . .
O1 O 0.36390(12) 0.50354(7) 0.59525(11) 0.02487(19) Uani 1 1 d . .
O1A O 0.61634(13) 0.50483(7) 0.33638(11) 0.0265(2) Uani 1 1 d . .
O5 O 0.16806(12) 0.27204(6) 0.40116(12) 0.0248(2) Uani 1 1 d . .
O5A O 0.99560(11) 0.60700(6) 0.61538(10) 0.02134(18) Uani 1 1 d . .
O6 O 0.02873(12) 0.37756(7) 0.30402(10) 0.0250(2) Uani 1 1 d . .
O6A O 0.82629(11) 0.71353(6) 0.57586(10) 0.02136(17) Uani 1 1 d . .
H3 H 0.458(3) 0.5218(14) 0.585(3) 0.035(6) Uiso 1 1 d . .
H3C H 0.526(3) 0.4800(16) 0.349(3) 0.045(7) Uiso 1 1 d . .

loop_
_atom_site_aniso_label
_atom_site_aniso_U_11
_atom_site_aniso_U_22
_atom_site_aniso_U_33
_atom_site_aniso_U_23
_atom_site_aniso_U_13
_atom_site_aniso_U_12
C1 0.0184(5) 0.0228(5) 0.0187(5) -0.0038(4) 0.0028(4) -0.0059(4)
C1A 0.0162(4) 0.0175(4) 0.0171(4) 0.0013(3) 0.0000(4) -0.0018(4)
C2 0.0148(4) 0.0167(4) 0.0168(4) 0.0001(3) -0.0005(4) -0.0005(3)
C2A 0.0148(4) 0.0169(4) 0.0175(5) 0.0001(3) 0.0002(3) -0.0006(3)
C3 0.0167(4) 0.0262(5) 0.0176(5) -0.0035(4) 0.0025(4) -0.0012(4)
C3A 0.0213(5) 0.0269(6) 0.0173(5) -0.0012(4) 0.0029(4) -0.0049(5)
C4 0.0177(5) 0.0272(6) 0.0203(5) 0.0078(4) 0.0002(4) -0.0011(4)
C4A 0.0176(5) 0.0199(5) 0.0243(5) 0.0029(4) 0.0052(4) 0.0009(4)
C5 0.0167(5) 0.0169(5) 0.0286(6) 0.0028(4) 0.0013(4) -0.0028(4)
C5A 0.0155(4) 0.0232(5) 0.0220(5) 0.0062(4) -0.0012(4) -0.0046(4)
C6 0.0183(5) 0.0243(6) 0.0222(5) 0.0024(4) -0.0026(4) -0.0065(4)
C6A 0.0270(6) 0.0191(5) 0.0224(5) 0.0001(4) 0.0032(5) -0.0065(4)
N1 0.0167(4) 0.0188(4) 0.0194(4) -0.0004(3) -0.0023(3) -0.0022(3)
N1A 0.0165(4) 0.0199(4) 0.0196(4) -0.0020(3) -0.0012(3) -0.0029(3)
O1 0.0207(4) 0.0292(5) 0.0247(5) -0.0083(4) -0.0030(3) -0.0067(4)
O1A 0.0234(4) 0.0337(5) 0.0223(4) -0.0073(4) -0.0009(3) -0.0099(4)
O5 0.0195(4) 0.0186(4) 0.0361(5) -0.0062(4) 0.0064(4) -0.0011(3)
O5A 0.0166(4) 0.0259(4) 0.0215(4) 0.0090(3) -0.0033(3) -0.0030(3)
O6 0.0238(4) 0.0308(5) 0.0203(4) 0.0065(3) -0.0049(3) -0.0105(4)
O6A 0.0225(4) 0.0167(3) 0.0248(4) -0.0020(3) 0.0025(3) -0.0010(3)

loop_
_atom_type_symbol
_atom_type_description
_atom_type_scat_dispersion_real
_atom_type_scat_dispersion_imag
_atom_type_scat_source
C C 0.0033 0.0016 'International Tables Vol C Tables 4.2.6.8 and 6.1.1.4'
H H 0.0000 0.0000 'International Tables Vol C Tables 4.2.6.8 and 6.1.1.4'
N N 0.0061 0.0033 'International Tables Vol C Tables 4.2.6.8 and 6.1.1.4'
O O 0.0106 0.0060 'International Tables Vol C Tables 4.2.6.8 and 6.1.1.4'

loop_
_geom_angle_atom_site_label_1
_geom_angle_atom_site_label_2
_geom_angle_atom_site_label_3
_geom_angle
O5 C1 O6 105.43(10)
O5 C1 C2 108.33(10)
O6 C1 C2 110.00(10)
O5 C1 H1 111.0
O6 C1 H1 111.0
C2 C1 H1 111.0
O5A C1A O6A 105.45(9)
O5A C1A C2A 109.38(10)
O6A C1A C2A 109.17(9)
O5A C1A H1A 110.9
O6A C1A H1A 110.9
C2A C1A H1A 110.9
N1 C2 C3 127.99(11)
N1 C2 C1 116.38(11)
C3 C2 C1 115.63(10)
N1A C2A C3A 127.10(11)
N1A C2A C1A 115.85(10)
C3A C2A C1A 116.99(10)
C2 C3 C4 110.58(10)
C2 C3 H3A 109.5
C4 C3 H3A 109.5
C2 C3 H3B 109.5
C4 C3 H3B 109.5
H3A C3 H3B 108.1
C2A C3A C4A 111.09(10)
C2A C3A H3A1 109.4
C4A C3A H3A1 109.4
C2A C3A H3A2 109.4
C4A C3A H3A2 109.4
H3A1 C3A H3A2 108.0
C5 C4 C3 111.36(10)
C5 C4 H4A 109.4
C3 C4 H4A 109.4
C5 C4 H4B 109.4
C3 C4 H4B 109.4
H4A C4 H4B 108.0
C5A C4A C3A 111.95(10)
C5A C4A H4A1 109.2
C3A C4A H4A1 109.2
C5A C4A H4A2 109.2
C3A C4A H4A2 109.2
H4A1 C4A H4A2 107.9
O5 C5 C4 109.23(10)
O5 C5 C6 101.37(10)
C4 C5 C6 112.96(11)
O5 C5 H5 111.0
C4 C5 H5 111.0
C6 C5 H5 111.0
O5A C5A C4A 109.06(10)
O5A C5A C6A 101.42(10)
C4A C5A C6A 113.74(10)
O5A C5A H5A 110.7
C4A C5A H5A 110.7
C6A C5A H5A 110.7
O6 C6 C5 103.90(10)
O6 C6 H6A 111.0
C5 C6 H6A 111.0
O6 C6 H6B 111.0
C5 C6 H6B 111.0
H6A C6 H6B 109.0
O6A C6A C5A 103.78(10)
O6A C6A H6A1 111.0
C5A C6A H6A1 111.0
O6A C6A H6A2 111.0
C5A C6A H6A2 111.0
H6A1 C6A H6A2 109.0
C2 N1 O1 112.62(10)
C2A N1A O1A 112.27(10)
N1 O1 H3 103.1(17)
N1A O1A H3C 106.2(17)
C1 O5 C5 101.65(9)
C1A O5A C5A 101.75(9)
C1 O6 C6 106.65(10)
C1A O6A C6A 106.19(9)

loop_
_geom_bond_atom_site_label_1
_geom_bond_atom_site_label_2
_geom_bond_distance
C1 O5 1.4157(16)
C1 O6 1.4238(16)
C1 C2 1.5036(17)
C1 H1 1.0000
C1A O5A 1.4091(15)
C1A O6A 1.4278(14)
C1A C2A 1.5033(17)
C1A H1A 1.0000
C2 N1 1.2776(15)
C2 C3 1.5007(17)
C2A N1A 1.2802(15)
C2A C3A 1.5012(17)
C3 C4 1.5399(18)
C3 H3A 0.9900
C3 H3B 0.9900
C3A C4A 1.5375(18)
C3A H3A1 0.9900
C3A H3A2 0.9900
C4 C5 1.518(2)
C4 H4A 0.9900
C4 H4B 0.9900
C4A C5A 1.5168(19)
C4A H4A1 0.9900
C4A H4A2 0.9900
C5 O5 1.4490(16)
C5 C6 1.5266(18)
C5 H5 1.0000
C5A O5A 1.4463(15)
C5A C6A 1.531(2)
C5A H5A 1.0000
C6 O6 1.4428(16)
C6 H6A 0.9900
C6 H6B 0.9900
C6A O6A 1.4493(16)
C6A H6A1 0.9900
C6A H6A2 0.9900
N1 O1 1.4055(14)
N1A O1A 1.4092(14)
O1 H3 0.85(2)
O1A H3C 0.87(3)

loop_
_geom_hbond_atom_site_label_D
_geom_hbond_atom_site_label_H
_geom_hbond_atom_site_label_A
_geom_hbond_distance_DH
_geom_hbond_distance_HA
_geom_hbond_distance_DA
_geom_hbond_angle_DHA
_geom_hbond_site_symmetry_A
C1A H1A O1A 1.00 2.56 3.1591(15) 118.4 2_665
C3 H3A O5A 0.99 2.64 3.3555(17) 129.4 1_455
C3A H3A1 O5 0.99 2.63 3.5685(17) 157.3 3_655
C5A H5A O6A 1.00 2.48 3.0958(15) 119.1 4_566
O1 H3 N1A 0.85(2) 2.08(2) 2.8546(15) 151(2) .
O1A H3C N1 0.87(3) 2.03(3) 2.8182(15) 149(2) .

loop_
_geom_torsion_atom_site_label_1
_geom_torsion_atom_site_label_2
_geom_torsion_atom_site_label_3
_geom_torsion_atom_site_label_4
_geom_torsion
O5 C1 C2 N1 122.77(11)
O6 C1 C2 N1 -122.46(11)
O5 C1 C2 C3 -56.93(14)
O6 C1 C2 C3 57.84(14)
O5A C1A C2A N1A 130.66(11)
O6A C1A C2A N1A -114.43(11)
O5A C1A C2A C3A -52.03(13)
O6A C1A C2A C3A 62.89(14)
N1 C2 C3 C4 -143.21(12)
C1 C2 C3 C4 36.45(15)
N1A C2A C3A C4A -152.58(12)
C1A C2A C3A C4A 30.45(15)
C2 C3 C4 C5 -36.53(14)
C2A C3A C4A C5A -32.84(15)
C3 C4 C5 O5 58.30(13)
C3 C4 C5 C6 -53.69(14)
C3A C4A C5A O5A 57.88(13)
C3A C4A C5A C6A -54.51(14)
O5 C5 C6 O6 -27.30(13)
C4 C5 C6 O6 89.44(12)
O5A C5A C6A O6A -26.49(12)
C4A C5A C6A O6A 90.43(12)
C3 C2 N1 O1 -1.50(17)
C1 C2 N1 O1 178.84(10)
C3A C2A N1A O1A 1.69(18)
C1A C2A N1A O1A 178.68(10)
O6 C1 O5 C5 -44.40(12)
C2 C1 O5 C5 73.33(12)
C4 C5 O5 C1 -76.14(12)
C6 C5 O5 C1 43.30(12)
O6A C1A O5A C5A -45.31(12)
C2A C1A O5A C5A 71.97(11)
C4A C5A O5A C1A -76.91(12)
C6A C5A O5A C1A 43.39(12)
O5 C1 O6 C6 26.63(13)
C2 C1 O6 C6 -89.97(12)
C5 C6 O6 C1 1.11(13)
O5A C1A O6A C6A 27.87(12)
C2A C1A O6A C6A -89.55(11)
C5A C6A O6A C1A -0.07(12)
